data_1562389
loop_
_publ_author_name
'Pirenne, Vincent'
'Robert, Emma G. L.'
'Waser, Jerome'

_publ_section_title
;
 Catalytic (3+2) Annulation of Donor-Acceptor Aminocyclopropane Monoesters
 and Indoles
;
_journal_name_full 'Chemical Science'
_journal_paper_doi 10.1039/D1SC01127H
_journal_year 2021
_chemical_formula_moiety 'C26 H32 N2 O4 S'
_chemical_formula_sum 'C26 H32 N2 O4 S'
_chemical_formula_weight 468.59
_space_group_crystal_system monoclinic
_space_group_IT_number 14
_space_group_name_Hall '-P 2ybc'
_space_group_name_H-M_alt 'P 1 21/c 1'
_atom_sites_solution_hydrogens geom
_atom_sites_solution_primary dual
_atom_sites_solution_secondary difmap
_audit_creation_date 2020-10-21
_audit_creation_method
;
Olex2 1.3
(compiled 2020.07.31 svn.rc2a77460 for OlexSys, GUI svn.r6145)
;
_audit_update_record
;
2021-01-09 deposited with the CCDC.	2021-05-04 downloaded from the CCDC.
;
_cell_angle_alpha 90
_cell_angle_beta 91.6343(14)
_cell_angle_gamma 90
_cell_formula_units_Z 4
_cell_length_a 6.36120(9)
_cell_length_b 23.6708(4)
_cell_length_c 15.8181(2)
_cell_measurement_reflns_used 7872
_cell_measurement_temperature 140.01(10)
_cell_measurement_theta_max 72.5650
_cell_measurement_theta_min 3.2960
_cell_volume 2380.84(6)
_computing_cell_refinement 'CrysAlisPro 1.171.40.84a (Rigaku OD, 2020)'
_computing_data_collection 'CrysAlisPro 1.171.40.84a (Rigaku OD, 2020)'
_computing_data_reduction 'CrysAlisPro 1.171.40.84a (Rigaku OD, 2020)'
_computing_molecular_graphics 'Olex2 1.3 (Dolomanov et al., 2009)'
_computing_publication_material 'Olex2 1.3 (Dolomanov et al., 2009)'
_computing_structure_refinement 'SHELXL 2018/3 (Sheldrick, 2015)'
_computing_structure_solution 'SHELXT (Sheldrick, 2015)'
_diffrn_ambient_environment N~2~
_diffrn_ambient_temperature 140.01(10)
_diffrn_detector 'CCD plate'
_diffrn_detector_area_resol_mean 10.2665
_diffrn_detector_type Atlas
_diffrn_measured_fraction_theta_full 1.000
_diffrn_measured_fraction_theta_max 0.985
_diffrn_measurement_details
;
List of Runs (angles in degrees, time in seconds):

  # Type    Start    End  Width  t~exp~   \w     \q     \k     \f   Frames
#--------------------------------------------------------------------------
  1  \w   -111.00 -86.00   1.00    5.00    --  -43.13-159.00 -83.00   25
  2  \w    -92.00 -67.00   1.00    5.00    --  -43.13 159.00 -51.00   25
  3  \w    -39.00  -1.00   1.00    5.00    --  -43.13 118.00 155.00   38
  4  \w     83.00 108.00   1.00    5.00    --   43.13-159.00 -83.00   25
  5  \w     58.00  83.00   1.00    5.00    --   43.13-118.00  69.00   25
  6  \w     46.00 135.00   1.00   20.00    --  103.80-159.00 -83.00   89
  7  \w     83.00 109.00   1.00   20.00    --  103.80-118.00  69.00   26
  8  \w    115.00 140.00   1.00   20.00    --  103.80 118.00 155.00   25
  9  \w     93.00 118.00   1.00   20.00    --  103.80 159.00 -51.00   25
 10  \w   -117.00 -19.00   1.00    5.00    --  -43.13 -37.00  60.00   98
 11  \w    -73.00 -15.00   1.00    5.00    --  -43.13 125.00-150.00   58
 12  \w   -117.00 -32.00   1.00    5.00    --  -43.13 -37.00 -30.00   85
 13  \w     28.00  88.00   1.00    5.00    --   43.13-125.00 150.00   60
 14  \w     79.00 144.00   1.00   20.00    --  103.80 178.00-120.00   65
 15  \w     32.00 108.00   1.00   20.00    --  103.80-111.00 -90.00   76
 16  \w     78.00 166.00   1.00   20.00    --  103.80  45.00 150.00   88
 17  \w     33.00  59.00   1.00   20.00    --  103.80 -45.00  60.00   26
 18  \w     29.00 132.00   1.00   20.00    --  103.80 -30.00 -90.00  103
 19  \w    101.00 129.00   1.00   20.00    --  103.80 -45.00  60.00   28
 20  \w    152.00 177.00   1.00   20.00    --  103.80  45.00-150.00   25
 21  \w     27.00  99.00   1.00   20.00    --  103.80-111.00 -30.00   72
 22  \w    108.00 177.00   1.00   20.00    --  103.80 111.00-150.00   69
 23  \w     94.00 119.00   1.00   20.00    --  103.80  45.00-150.00   25
 24  \w     67.00 134.00   1.00   20.00    --  103.80 -77.00 -60.00   67
 25  \w    103.00 178.00   1.00   20.00    --  103.80  77.00  30.00   75
 26  \w    101.00 150.00   1.00   20.00    --  103.80  61.00  90.00   49
;
_diffrn_measurement_device 'four-circle diffractometer'
_diffrn_measurement_device_type 'SuperNova, Dual, Cu at home/near, Atlas'
_diffrn_measurement_method '\w scans'
_diffrn_orient_matrix_type 'CrysAlisPro convention (1999,Acta A55,543-557)'
_diffrn_orient_matrix_UB_11 -0.0410184000
_diffrn_orient_matrix_UB_12 0.0249465000
_diffrn_orient_matrix_UB_13 -0.0889004000
_diffrn_orient_matrix_UB_21 -0.0530046000
_diffrn_orient_matrix_UB_22 -0.0594033000
_diffrn_orient_matrix_UB_23 -0.0341600000
_diffrn_orient_matrix_UB_31 -0.2328502000
_diffrn_orient_matrix_UB_32 0.0091353000
_diffrn_orient_matrix_UB_33 0.0205780000
_diffrn_radiation_monochromator mirror
_diffrn_radiation_probe x-ray
_diffrn_radiation_type 'Cu K\a'
_diffrn_radiation_wavelength 1.54184
_diffrn_reflns_av_R_equivalents 0.0278
_diffrn_reflns_av_unetI/netI 0.0209
_diffrn_reflns_Laue_measured_fraction_full 1.000
_diffrn_reflns_Laue_measured_fraction_max 0.985
_diffrn_reflns_limit_h_max 6
_diffrn_reflns_limit_h_min -7
_diffrn_reflns_limit_k_max 29
_diffrn_reflns_limit_k_min -26
_diffrn_reflns_limit_l_max 19
_diffrn_reflns_limit_l_min -19
_diffrn_reflns_number 20793
_diffrn_reflns_point_group_measured_fraction_full 1.000
_diffrn_reflns_point_group_measured_fraction_max 0.985
_diffrn_reflns_theta_full 67.684
_diffrn_reflns_theta_max 72.575
_diffrn_reflns_theta_min 3.361
_diffrn_source 'micro-focus sealed X-ray tube'
_diffrn_source_type 'SuperNova (Cu) X-ray Source'
_exptl_absorpt_coefficient_mu 1.494
_exptl_absorpt_correction_T_max 1.000
_exptl_absorpt_correction_T_min 0.582
_exptl_absorpt_correction_type gaussian
_exptl_absorpt_process_details
;
CrysAlisPro 1.171.40.84a (Rigaku Oxford Diffraction, 2020)
Numerical absorption correction based on gaussian integration over
a multifaceted crystal model.
Empirical absorption correction using spherical harmonics,
implemented in SCALE3 ABSPACK scaling algorithm
;
_exptl_crystal_colour 'clear pale colourless'
_exptl_crystal_density_diffrn 1.307
_exptl_crystal_description needle
_exptl_crystal_F_000 1000
_exptl_crystal_size_max 0.835
_exptl_crystal_size_mid 0.049
_exptl_crystal_size_min 0.029
_refine_diff_density_max 0.459
_refine_diff_density_min -0.306
_refine_diff_density_rms 0.043
_refine_ls_extinction_method none
_refine_ls_goodness_of_fit_ref 1.032
_refine_ls_hydrogen_treatment constr
_refine_ls_matrix_type full
_refine_ls_number_parameters 303
_refine_ls_number_reflns 4656
_refine_ls_number_restraints 0
_refine_ls_restrained_S_all 1.032
_refine_ls_R_factor_all 0.0414
_refine_ls_R_factor_gt 0.0347
_refine_ls_shift/su_max 0.001
_refine_ls_shift/su_mean 0.000
_refine_ls_structure_factor_coef Fsqd
_refine_ls_weighting_details 'w=1/[\s^2^(Fo^2^)+(0.0455P)^2^+1.0227P] where P=(Fo^2^+2Fc^2^)/3'
_refine_ls_weighting_scheme calc
_refine_ls_wR_factor_gt 0.0880
_refine_ls_wR_factor_ref 0.0928
_reflns_Friedel_coverage 0.000
_reflns_number_gt 4063
_reflns_number_total 4656
_reflns_threshold_expression 'I > 2\s(I)'
_cod_data_source_file d1sc01127h2.cif
_cod_data_source_block pv02-354
_cod_original_cell_volume 2380.84(7)
_cod_database_code 1562389
_shelx_shelxl_version_number 2018/3
_chemical_oxdiff_formula 'C26 H32 N2 O4 S1'
_shelx_space_group_comment
;
The symmetry employed for this shelxl refinement is uniquely defined
by the following loop, which should always be used as a source of
symmetry information in preference to the above space-group names.
They are only intended as comments.
;
_shelx_estimated_absorpt_t_max 0.958
_shelx_estimated_absorpt_t_min 0.369
_reflns_odcompleteness_completeness 99.98
_reflns_odcompleteness_iscentric 1
_reflns_odcompleteness_theta 66.97
_olex2_refinement_description
;
1. Fixed Uiso
 At 1.2 times of:
  All C(H) groups, All C(H,H) groups, All C(H,H,H,H,H,H) groups
 At 1.5 times of:
  All C(H,H,H) groups
2. Others
 Sof(H19D)=Sof(H19E)=Sof(H19F)=1-FVAR(1)
 Sof(H19A)=Sof(H19B)=Sof(H19C)=FVAR(1)
3.a Ternary CH refined with riding coordinates:
 C2(H2), C9(H9), C10(H10)
3.b Secondary CH2 refined with riding coordinates:
 C11(H11A,H11B), C12(H12A,H12B), C16(H16A,H16B)
3.c Aromatic/amide H refined with riding coordinates:
 C4(H4), C5(H5), C6(H6), C7(H7), C13(H13), C21(H21), C22(H22), C24(H24),
 C25(H25)
3.d X=CH2 refined with riding coordinates:
 C14(H14A,H14B)
3.e Disordered Me refined as rotating group:
 C19(H19A,H19B,H19C,H19D,H19E,H19F)
3.f Idealised Me refined as rotating group:
 C17(H17A,H17B,H17C), C18(H18A,H18B,H18C), C26(H26A,H26B,H26C)
;
_olex2_submission_special_instructions 'No special instructions were received'
_oxdiff_exptl_absorpt_empirical_details
;
Empirical correction (ABSPACK) includes:
- Absorption correction using spherical harmonics
- Frame scaling
- Detector area scaling
- B-factor correction
;
_oxdiff_exptl_absorpt_empirical_full_max 1.193
_oxdiff_exptl_absorpt_empirical_full_min 0.867

loop_
_space_group_symop_operation_xyz
'x, y, z'
'-x, y+1/2, -z+1/2'
'-x, -y, -z'
'x, -y-1/2, z-1/2'

loop_
_atom_site_label
_atom_site_type_symbol
_atom_site_fract_x
_atom_site_fract_y
_atom_site_fract_z
_atom_site_U_iso_or_equiv
_atom_site_adp_type
_atom_site_occupancy
_atom_site_site_symmetry_order
_atom_site_calc_flag
_atom_site_refinement_flags_posn
_atom_site_refinement_flags_adp
_atom_site_refinement_flags_occupancy
_atom_site_disorder_assembly
_atom_site_disorder_group
S1 S 0.34547(5) 0.34576(2) 0.88755(2) 0.02037(10) Uani 1 1 d . . . . .
O1 O 0.12153(18) 0.40991(6) 0.45061(7) 0.0386(3) Uani 1 1 d . . . . .
O2 O 0.44467(17) 0.38007(6) 0.48768(7) 0.0368(3) Uani 1 1 d . . . . .
O3 O 0.12173(15) 0.35319(5) 0.88424(7) 0.0272(2) Uani 1 1 d . . . . .
O4 O 0.44068(17) 0.31188(5) 0.95333(6) 0.0277(2) Uani 1 1 d . . . . .
N1 N -0.02913(19) 0.27134(5) 0.56792(8) 0.0249(3) Uani 1 1 d . . . . .
N2 N 0.41263(17) 0.31821(5) 0.79755(7) 0.0209(2) Uani 1 1 d . . . . .
C1 C 0.1762(2) 0.36385(6) 0.58580(9) 0.0236(3) Uani 1 1 d . . . . .
C2 C 0.1787(2) 0.29670(6) 0.57862(9) 0.0230(3) Uani 1 1 d . . . . .
H2 H 0.271722 0.284451 0.532117 0.028 Uiso 1 1 calc R U . . .
C3 C -0.0569(2) 0.23020(6) 0.62885(9) 0.0219(3) Uani 1 1 d . . . . .
C4 C -0.2242(2) 0.19262(7) 0.63620(10) 0.0265(3) Uani 1 1 d . . . . .
H4 H -0.334289 0.190971 0.594424 0.032 Uiso 1 1 calc R U . . .
C5 C -0.2242(3) 0.15756(7) 0.70696(10) 0.0302(3) Uani 1 1 d . . . . .
H5 H -0.338706 0.132395 0.713879 0.036 Uiso 1 1 calc R U . . .
C6 C -0.0623(3) 0.15821(7) 0.76766(10) 0.0312(3) Uani 1 1 d . . . . .
H6 H -0.066021 0.133488 0.814902 0.037 Uiso 1 1 calc R U . . .
C7 C 0.1063(2) 0.19546(7) 0.75887(10) 0.0277(3) Uani 1 1 d . . . . .
H7 H 0.218067 0.196379 0.799965 0.033 Uiso 1 1 calc R U . . .
C8 C 0.1077(2) 0.23080(6) 0.68969(9) 0.0222(3) Uani 1 1 d . . . . .
C9 C 0.2653(2) 0.27468(6) 0.66516(9) 0.0213(3) Uani 1 1 d . . . . .
H9 H 0.407666 0.257433 0.659261 0.026 Uiso 1 1 calc R U . . .
C10 C 0.2776(2) 0.32748(6) 0.72196(9) 0.0203(3) Uani 1 1 d . . . . .
H10 H 0.132425 0.335513 0.741411 0.024 Uiso 1 1 calc R U . . .
C11 C 0.3359(2) 0.37433(6) 0.65992(9) 0.0236(3) Uani 1 1 d . . . . .
H11A H 0.482598 0.370290 0.641530 0.028 Uiso 1 1 calc R U . . .
H11B H 0.317266 0.412257 0.685013 0.028 Uiso 1 1 calc R U . . .
C12 C -0.0449(2) 0.38635(7) 0.60604(9) 0.0259(3) Uani 1 1 d . . . . .
H12A H -0.141390 0.378256 0.557318 0.031 Uiso 1 1 calc R U . . .
H12B H -0.097285 0.365446 0.655392 0.031 Uiso 1 1 calc R U . . .
C13 C -0.0529(2) 0.44835(7) 0.62476(11) 0.0308(3) Uani 1 1 d . . . . .
H13 H -0.009678 0.473570 0.581880 0.037 Uiso 1 1 calc R U . . .
C14 C -0.1154(3) 0.47056(9) 0.69630(12) 0.0423(4) Uani 1 1 d . . . . .
H14A H -0.159776 0.446709 0.740669 0.051 Uiso 1 1 calc R U . . .
H14B H -0.116009 0.510412 0.703437 0.051 Uiso 1 1 calc R U . . .
C15 C 0.2409(2) 0.38838(7) 0.50149(9) 0.0266(3) Uani 1 1 d . . . . .
C16 C 0.5181(3) 0.39645(9) 0.40459(12) 0.0426(4) Uani 1 1 d . . . . .
H16A H 0.401427 0.392446 0.362262 0.051 Uiso 1 1 calc R U . . .
H16B H 0.632862 0.370775 0.388180 0.051 Uiso 1 1 calc R U . . .
C17 C 0.5955(3) 0.45546(9) 0.40417(13) 0.0468(5) Uani 1 1 d . . . . .
H17A H 0.649896 0.464391 0.348384 0.070 Uiso 1 1 calc R U . . .
H17B H 0.708156 0.459847 0.447240 0.070 Uiso 1 1 calc R U . . .
H17C H 0.479733 0.481187 0.416610 0.070 Uiso 1 1 calc R U . . .
C18 C -0.1195(3) 0.26547(7) 0.48296(10) 0.0312(3) Uani 1 1 d . . . . .
H18A H -0.092154 0.299839 0.450530 0.047 Uiso 1 1 calc R U . . .
H18B H -0.271600 0.259610 0.485995 0.047 Uiso 1 1 calc R U . . .
H18C H -0.055672 0.233002 0.455065 0.047 Uiso 1 1 calc R U . . .
C19 C 0.6379(2) 0.30798(7) 0.78779(10) 0.0283(3) Uani 1 1 d . . . . .
H19A H 0.709865 0.344027 0.779039 0.034 Uiso 0.72(2) 1 calc R U P . .
H19B H 0.658293 0.283361 0.738899 0.034 Uiso 0.72(2) 1 calc R U P . .
H19C H 0.696062 0.289729 0.838902 0.034 Uiso 0.72(2) 1 calc R U P . .
H19D H 0.666282 0.267384 0.792187 0.034 Uiso 0.28(2) 1 calc R U P . .
H19E H 0.717853 0.328051 0.832328 0.034 Uiso 0.28(2) 1 calc R U P . .
H19F H 0.680085 0.321682 0.732324 0.034 Uiso 0.28(2) 1 calc R U P . .
C20 C 0.4631(2) 0.41313(6) 0.89357(9) 0.0232(3) Uani 1 1 d . . . . .
C21 C 0.3527(3) 0.45956(7) 0.86293(10) 0.0312(3) Uani 1 1 d . . . . .
H21 H 0.213264 0.455340 0.840652 0.037 Uiso 1 1 calc R U . . .
C22 C 0.4476(3) 0.51226(7) 0.86509(11) 0.0380(4) Uani 1 1 d . . . . .
H22 H 0.370833 0.544252 0.845138 0.046 Uiso 1 1 calc R U . . .
C23 C 0.6526(3) 0.51925(7) 0.89582(10) 0.0360(4) Uani 1 1 d . . . . .
C24 C 0.7604(3) 0.47195(8) 0.92576(11) 0.0342(4) Uani 1 1 d . . . . .
H24 H 0.900933 0.476035 0.946819 0.041 Uiso 1 1 calc R U . . .
C25 C 0.6675(2) 0.41876(7) 0.92562(10) 0.0281(3) Uani 1 1 d . . . . .
H25 H 0.742511 0.386888 0.947043 0.034 Uiso 1 1 calc R U . . .
C26 C 0.7561(4) 0.57679(9) 0.89597(14) 0.0515(5) Uani 1 1 d . . . . .
H26A H 0.808145 0.584908 0.839522 0.077 Uiso 1 1 calc R U . . .
H26B H 0.874019 0.577133 0.937226 0.077 Uiso 1 1 calc R U . . .
H26C H 0.653334 0.605611 0.911251 0.077 Uiso 1 1 calc R U . . .

loop_
_atom_site_aniso_label
_atom_site_aniso_U_11
_atom_site_aniso_U_22
_atom_site_aniso_U_33
_atom_site_aniso_U_23
_atom_site_aniso_U_13
_atom_site_aniso_U_12
S1 0.01984(17) 0.02258(18) 0.01860(17) 0.00041(12) -0.00107(12) 0.00033(12)
O1 0.0353(6) 0.0524(8) 0.0278(6) 0.0108(5) -0.0038(5) -0.0011(5)
O2 0.0290(6) 0.0509(8) 0.0310(6) 0.0113(5) 0.0084(5) 0.0041(5)
O3 0.0201(5) 0.0353(6) 0.0265(5) -0.0019(4) 0.0017(4) 0.0000(4)
O4 0.0328(5) 0.0286(6) 0.0215(5) 0.0048(4) -0.0037(4) 0.0013(4)
N1 0.0272(6) 0.0257(6) 0.0215(6) 0.0007(5) -0.0066(5) -0.0063(5)
N2 0.0176(5) 0.0258(6) 0.0193(6) -0.0024(5) -0.0025(4) 0.0021(4)
C1 0.0241(7) 0.0258(7) 0.0209(7) 0.0009(6) -0.0005(5) -0.0034(6)
C2 0.0233(7) 0.0261(7) 0.0194(7) -0.0003(6) -0.0008(5) -0.0034(5)
C3 0.0242(7) 0.0198(7) 0.0218(7) -0.0043(5) 0.0009(5) -0.0007(5)
C4 0.0256(7) 0.0260(7) 0.0279(7) -0.0070(6) 0.0007(6) -0.0039(6)
C5 0.0349(8) 0.0246(8) 0.0314(8) -0.0061(6) 0.0083(6) -0.0086(6)
C6 0.0433(9) 0.0250(8) 0.0256(8) 0.0007(6) 0.0048(6) -0.0043(6)
C7 0.0346(8) 0.0244(7) 0.0239(7) -0.0009(6) -0.0028(6) -0.0012(6)
C8 0.0247(7) 0.0206(7) 0.0214(7) -0.0030(5) 0.0000(5) -0.0006(5)
C9 0.0202(6) 0.0232(7) 0.0204(7) -0.0014(5) -0.0021(5) -0.0002(5)
C10 0.0190(6) 0.0216(7) 0.0201(6) -0.0001(5) -0.0031(5) -0.0008(5)
C11 0.0229(7) 0.0243(7) 0.0234(7) 0.0009(6) -0.0025(5) -0.0042(5)
C12 0.0236(7) 0.0302(8) 0.0239(7) 0.0033(6) -0.0017(5) -0.0003(6)
C13 0.0296(8) 0.0308(8) 0.0320(8) 0.0014(7) -0.0024(6) -0.0003(6)
C14 0.0453(10) 0.0393(10) 0.0423(10) -0.0067(8) -0.0002(8) 0.0050(8)
C15 0.0278(7) 0.0272(8) 0.0247(7) -0.0004(6) 0.0004(6) -0.0040(6)
C16 0.0441(10) 0.0499(11) 0.0348(9) 0.0080(8) 0.0177(8) 0.0041(8)
C17 0.0404(10) 0.0591(13) 0.0408(10) 0.0145(9) 0.0012(8) -0.0103(9)
C18 0.0364(8) 0.0328(8) 0.0239(7) -0.0016(6) -0.0098(6) -0.0050(7)
C19 0.0191(7) 0.0395(9) 0.0261(7) -0.0047(6) -0.0028(6) 0.0040(6)
C20 0.0270(7) 0.0230(7) 0.0195(6) -0.0030(5) 0.0006(5) 0.0004(5)
C21 0.0327(8) 0.0292(8) 0.0316(8) 0.0013(6) -0.0015(6) 0.0039(6)
C22 0.0518(10) 0.0245(8) 0.0377(9) 0.0036(7) 0.0036(8) 0.0038(7)
C23 0.0524(10) 0.0295(8) 0.0266(8) -0.0052(7) 0.0115(7) -0.0100(7)
C24 0.0332(8) 0.0383(9) 0.0312(8) -0.0090(7) 0.0015(7) -0.0093(7)
C25 0.0282(7) 0.0292(8) 0.0266(7) -0.0047(6) -0.0028(6) -0.0001(6)
C26 0.0742(14) 0.0362(10) 0.0450(11) -0.0045(8) 0.0145(10) -0.0208(10)

loop_
_atom_type_symbol
_atom_type_description
_atom_type_scat_dispersion_real
_atom_type_scat_dispersion_imag
_atom_type_scat_source
C C 0.0181 0.0091 'International Tables Vol C Tables 4.2.6.8 and 6.1.1.4'
H H 0.0000 0.0000 'International Tables Vol C Tables 4.2.6.8 and 6.1.1.4'
N N 0.0311 0.0180 'International Tables Vol C Tables 4.2.6.8 and 6.1.1.4'
O O 0.0492 0.0322 'International Tables Vol C Tables 4.2.6.8 and 6.1.1.4'
S S 0.3331 0.5567 'International Tables Vol C Tables 4.2.6.8 and 6.1.1.4'

loop_
_exptl_crystal_face_index_h
_exptl_crystal_face_index_k
_exptl_crystal_face_index_l
_exptl_crystal_face_perp_dist
-2 1 0 0.3665
2 -1 0 0.4544
0 -1 -1 0.0239
0 1 1 0.0254
0 2 1 0.0235
0 2 -1 0.0200
0 -2 1 0.0093

loop_
_geom_angle_atom_site_label_1
_geom_angle_atom_site_label_2
_geom_angle_atom_site_label_3
_geom_angle
_geom_angle_site_symmetry_1
_geom_angle_site_symmetry_3
_geom_angle_publ_flag
O3 S1 O4 119.56(7) . . ?
O3 S1 N2 107.53(6) . . ?
O3 S1 C20 108.09(7) . . ?
O4 S1 N2 107.06(6) . . ?
O4 S1 C20 107.27(7) . . ?
N2 S1 C20 106.69(7) . . ?
C15 O2 C16 116.45(13) . . ?
C3 N1 C2 110.00(11) . . ?
C3 N1 C18 121.43(12) . . ?
C18 N1 C2 118.71(12) . . ?
C10 N2 S1 119.23(9) . . ?
C19 N2 S1 116.00(9) . . ?
C19 N2 C10 119.32(11) . . ?
C11 C1 C2 101.90(11) . . ?
C12 C1 C2 111.66(11) . . ?
C12 C1 C11 111.65(12) . . ?
C15 C1 C2 108.33(12) . . ?
C15 C1 C11 114.47(12) . . ?
C15 C1 C12 108.69(12) . . ?
N1 C2 C1 114.11(12) . . ?
N1 C2 C9 105.20(11) . . ?
C9 C2 C1 106.04(11) . . ?
N1 C3 C4 128.27(13) . . ?
N1 C3 C8 111.29(12) . . ?
C4 C3 C8 120.41(14) . . ?
C5 C4 C3 117.67(14) . . ?
C6 C5 C4 122.16(14) . . ?
C5 C6 C7 119.61(15) . . ?
C8 C7 C6 118.97(14) . . ?
C3 C8 C9 108.70(12) . . ?
C7 C8 C3 121.15(13) . . ?
C7 C8 C9 130.14(13) . . ?
C8 C9 C2 103.74(11) . . ?
C8 C9 C10 115.70(12) . . ?
C10 C9 C2 104.65(11) . . ?
N2 C10 C9 111.86(11) . . ?
N2 C10 C11 118.86(11) . . ?
C11 C10 C9 102.87(11) . . ?
C10 C11 C1 101.73(11) . . ?
C13 C12 C1 114.47(13) . . ?
C14 C13 C12 124.93(16) . . ?
O1 C15 O2 123.36(14) . . ?
O1 C15 C1 124.47(14) . . ?
O2 C15 C1 112.04(13) . . ?
O2 C16 C17 111.68(16) . . ?
C21 C20 S1 119.26(12) . . ?
C21 C20 C25 120.80(15) . . ?
C25 C20 S1 119.89(12) . . ?
C20 C21 C22 119.31(15) . . ?
C21 C22 C23 121.34(16) . . ?
C22 C23 C24 118.23(15) . . ?
C22 C23 C26 120.83(18) . . ?
C24 C23 C26 120.94(18) . . ?
C23 C24 C25 121.56(16) . . ?
C20 C25 C24 118.75(15) . . ?

loop_
_geom_bond_atom_site_label_1
_geom_bond_atom_site_label_2
_geom_bond_distance
_geom_bond_site_symmetry_2
_geom_bond_publ_flag
S1 O3 1.4335(10) . ?
S1 O4 1.4342(11) . ?
S1 N2 1.6338(12) . ?
S1 C20 1.7627(15) . ?
O1 C15 1.2040(19) . ?
O2 C15 1.3349(19) . ?
O2 C16 1.460(2) . ?
N1 C2 1.4575(18) . ?
N1 C3 1.3850(19) . ?
N1 C18 1.4531(18) . ?
N2 C10 1.4686(17) . ?
N2 C19 1.4656(17) . ?
C1 C2 1.594(2) . ?
C1 C11 1.5490(19) . ?
C1 C12 1.546(2) . ?
C1 C15 1.522(2) . ?
C2 C9 1.5512(19) . ?
C3 C4 1.394(2) . ?
C3 C8 1.402(2) . ?
C4 C5 1.393(2) . ?
C5 C6 1.388(2) . ?
C6 C7 1.398(2) . ?
C7 C8 1.378(2) . ?
C8 C9 1.502(2) . ?
C9 C10 1.5402(19) . ?
C10 C11 1.533(2) . ?
C12 C13 1.498(2) . ?
C13 C14 1.319(3) . ?
C16 C17 1.481(3) . ?
C20 C21 1.385(2) . ?
C20 C25 1.389(2) . ?
C21 C22 1.386(2) . ?
C22 C23 1.388(3) . ?
C23 C24 1.389(3) . ?
C23 C26 1.513(2) . ?
C24 C25 1.391(2) . ?

loop_
_geom_torsion_atom_site_label_1
_geom_torsion_atom_site_label_2
_geom_torsion_atom_site_label_3
_geom_torsion_atom_site_label_4
_geom_torsion
_geom_torsion_site_symmetry_1
_geom_torsion_site_symmetry_2
_geom_torsion_site_symmetry_3
_geom_torsion_site_symmetry_4
_geom_torsion_publ_flag
S1 N2 C10 C9 -142.25(10) . . . . ?
S1 N2 C10 C11 98.06(14) . . . . ?
S1 C20 C21 C22 -177.89(13) . . . . ?
S1 C20 C25 C24 176.80(12) . . . . ?
O3 S1 N2 C10 25.35(12) . . . . ?
O3 S1 N2 C19 179.15(11) . . . . ?
O3 S1 C20 C21 -24.41(14) . . . . ?
O3 S1 C20 C25 158.21(12) . . . . ?
O4 S1 N2 C10 155.00(10) . . . . ?
O4 S1 N2 C19 -51.20(12) . . . . ?
O4 S1 C20 C21 -154.57(12) . . . . ?
O4 S1 C20 C25 28.05(14) . . . . ?
N1 C2 C9 C8 8.57(14) . . . . ?
N1 C2 C9 C10 -113.12(12) . . . . ?
N1 C3 C4 C5 -175.41(14) . . . . ?
N1 C3 C8 C7 176.36(13) . . . . ?
N1 C3 C8 C9 -2.74(16) . . . . ?
N2 S1 C20 C21 90.97(13) . . . . ?
N2 S1 C20 C25 -86.41(13) . . . . ?
N2 C10 C11 C1 172.25(12) . . . . ?
C1 C2 C9 C8 129.80(11) . . . . ?
C1 C2 C9 C10 8.11(14) . . . . ?
C1 C12 C13 C14 -120.24(18) . . . . ?
C2 N1 C3 C4 -173.60(14) . . . . ?
C2 N1 C3 C8 8.74(17) . . . . ?
C2 C1 C11 C10 -41.77(13) . . . . ?
C2 C1 C12 C13 172.47(12) . . . . ?
C2 C1 C15 O1 105.10(17) . . . . ?
C2 C1 C15 O2 -70.88(15) . . . . ?
C2 C9 C10 N2 -163.13(11) . . . . ?
C2 C9 C10 C11 -34.43(13) . . . . ?
C3 N1 C2 C1 -126.50(13) . . . . ?
C3 N1 C2 C9 -10.70(15) . . . . ?
C3 C4 C5 C6 -1.7(2) . . . . ?
C3 C8 C9 C2 -3.83(15) . . . . ?
C3 C8 C9 C10 110.16(13) . . . . ?
C4 C3 C8 C7 -1.5(2) . . . . ?
C4 C3 C8 C9 179.39(13) . . . . ?
C4 C5 C6 C7 0.7(2) . . . . ?
C5 C6 C7 C8 -0.1(2) . . . . ?
C6 C7 C8 C3 0.5(2) . . . . ?
C6 C7 C8 C9 179.35(14) . . . . ?
C7 C8 C9 C2 177.18(15) . . . . ?
C7 C8 C9 C10 -68.8(2) . . . . ?
C8 C3 C4 C5 2.1(2) . . . . ?
C8 C9 C10 N2 83.40(14) . . . . ?
C8 C9 C10 C11 -147.89(12) . . . . ?
C9 C10 C11 C1 48.05(13) . . . . ?
C11 C1 C2 N1 136.01(12) . . . . ?
C11 C1 C2 C9 20.70(13) . . . . ?
C11 C1 C12 C13 59.12(17) . . . . ?
C11 C1 C15 O1 -141.98(16) . . . . ?
C11 C1 C15 O2 42.04(18) . . . . ?
C12 C1 C2 N1 16.71(16) . . . . ?
C12 C1 C2 C9 -98.60(13) . . . . ?
C12 C1 C11 C10 77.53(14) . . . . ?
C12 C1 C15 O1 -16.4(2) . . . . ?
C12 C1 C15 O2 167.62(13) . . . . ?
C15 O2 C16 C17 91.48(19) . . . . ?
C15 C1 C2 N1 -102.94(13) . . . . ?
C15 C1 C2 C9 141.75(12) . . . . ?
C15 C1 C11 C10 -158.45(12) . . . . ?
C15 C1 C12 C13 -68.09(16) . . . . ?
C16 O2 C15 O1 -2.5(2) . . . . ?
C16 O2 C15 C1 173.52(14) . . . . ?
C18 N1 C2 C1 87.18(16) . . . . ?
C18 N1 C2 C9 -157.02(13) . . . . ?
C18 N1 C3 C4 -28.4(2) . . . . ?
C18 N1 C3 C8 153.99(14) . . . . ?
C19 N2 C10 C9 64.82(16) . . . . ?
C19 N2 C10 C11 -54.87(18) . . . . ?
C20 S1 N2 C10 -90.41(11) . . . . ?
C20 S1 N2 C19 63.40(12) . . . . ?
C20 C21 C22 C23 1.3(3) . . . . ?
C21 C20 C25 C24 -0.5(2) . . . . ?
C21 C22 C23 C24 -0.9(3) . . . . ?
C21 C22 C23 C26 178.57(16) . . . . ?
C22 C23 C24 C25 -0.2(2) . . . . ?
C23 C24 C25 C20 0.9(2) . . . . ?
C25 C20 C21 C22 -0.5(2) . . . . ?
C26 C23 C24 C25 -179.68(16) . . . . ?

loop_
_exptl_oxdiff_crystal_face_indexfrac_h
_exptl_oxdiff_crystal_face_indexfrac_k
_exptl_oxdiff_crystal_face_indexfrac_l
_exptl_oxdiff_crystal_face_x
_exptl_oxdiff_crystal_face_y
_exptl_oxdiff_crystal_face_z
-1.9995 1.0019 0.0001 0.1070 0.0465 0.4747
1.9995 -1.0019 -0.0001 -0.1070 -0.0465 -0.4747
-0.0009 -1.0005 -0.9997 0.0639 0.0936 -0.0295
0.0009 1.0005 0.9997 -0.0639 -0.0936 0.0295
0.0012 2.0007 0.9996 -0.0390 -0.1531 0.0386
-0.0001 2.0003 -0.9999 0.1388 -0.0847 -0.0023
0.0001 -2.0003 0.9999 -0.1388 0.0847 0.0023
